data_7160071
loop_
_publ_author_name
'Jana, Debashis'
'Roy, Sima'
'Naskar, Srijita'
'Halder, Supriyo'
'Kanrar, Gopal'
'Pramanik, Kausikisankar'

_publ_section_title
;
 Potent pincer-zinc catalyzed homogeneous &#x3b1;-alkylation and
 Friedl&#xe4;nder quinoline synthesis reaction of secondary
 alcohols/ketones with primary alcohols.
;
_journal_issue 31
_journal_name_full 'Organic &amp; biomolecular chemistry'
_journal_page_first 6393
_journal_page_last 6408
_journal_paper_doi 10.1039/d4ob00988f
_journal_volume 22
_journal_year 2024
_chemical_formula_moiety '2(C17 H13 Cl2 N5 Zn)'
_chemical_formula_sum 'C34 H26 Cl4 N10 Zn2'
_chemical_formula_weight 847.19
_chemical_name_systematic Crystal
_space_group_crystal_system orthorhombic
_space_group_IT_number 61
_space_group_name_Hall '-P 2ac 2ab'
_space_group_name_H-M_alt 'P b c a'
_atom_sites_solution_hydrogens geom
_atom_sites_solution_primary dual
_audit_creation_date 2023-05-19
_audit_creation_method
;
Olex2 1.5
(compiled 2023.02.24 svn.rf166f9f3 for OlexSys, GUI svn.r6725)
;
_audit_update_record
;
2024-04-16 deposited with the CCDC.	2024-07-11 downloaded from the CCDC.
;
_cell_angle_alpha 90
_cell_angle_beta 90
_cell_angle_gamma 90
_cell_formula_units_Z 8
_cell_length_a 13.2739(4)
_cell_length_b 13.0215(4)
_cell_length_c 41.0373(12)
_cell_measurement_reflns_used 9591
_cell_measurement_temperature 273.15
_cell_measurement_theta_max 28.70
_cell_measurement_theta_min 2.41
_cell_volume 7093.1(4)
_computing_cell_refinement 'SAINT V8.38A (Bruker, 2018)'
_computing_data_reduction 'SAINT V8.38A (Bruker, 2018)'
_computing_molecular_graphics 'Olex2 1.5 (Dolomanov et al., 2009)'
_computing_publication_material 'Olex2 1.5 (Dolomanov et al., 2009)'
_computing_structure_refinement 'SHELXL 2018/3 (Sheldrick, 2015)'
_computing_structure_solution 'SHELXT 2018/2 (Sheldrick, 2018)'
_diffrn_ambient_temperature 273.15
_diffrn_measured_fraction_theta_full 0.993
_diffrn_measured_fraction_theta_max 0.995
_diffrn_measurement_device_type 'Bruker D8 QUEST SCXRD'
_diffrn_measurement_method '\f and \w scans'
_diffrn_radiation_type MoK\a
_diffrn_radiation_wavelength 0.71073
_diffrn_reflns_av_R_equivalents 0.0441
_diffrn_reflns_av_unetI/netI 0.0126
_diffrn_reflns_Laue_measured_fraction_full 0.993
_diffrn_reflns_Laue_measured_fraction_max 0.995
_diffrn_reflns_limit_h_max 17
_diffrn_reflns_limit_h_min -17
_diffrn_reflns_limit_k_max 17
_diffrn_reflns_limit_k_min -17
_diffrn_reflns_limit_l_max 55
_diffrn_reflns_limit_l_min -55
_diffrn_reflns_number 258535
_diffrn_reflns_point_group_measured_fraction_full 0.993
_diffrn_reflns_point_group_measured_fraction_max 0.995
_diffrn_reflns_theta_full 25.242
_diffrn_reflns_theta_max 28.733
_diffrn_reflns_theta_min 2.405
_diffrn_source_current 1.0
_diffrn_source_power 0.05
_diffrn_source_voltage 50.0
_diffrn_standards_number 0
_exptl_absorpt_coefficient_mu 1.696
_exptl_absorpt_correction_T_max 0.5635
_exptl_absorpt_correction_T_min 0.2689
_exptl_absorpt_correction_type multi-scan
_exptl_absorpt_process_details
;
SADABS-2016/2 (Bruker,2016/2) was used for absorption correction.
wR2(int) was 0.1330 before and 0.0594 after correction.
The Ratio of minimum to maximum transmission is 0.4772.
The \l/2 correction factor is Not present.
;
_exptl_crystal_colour 'metallic dark red'
_exptl_crystal_colour_lustre metallic
_exptl_crystal_colour_modifier dark
_exptl_crystal_colour_primary red
_exptl_crystal_density_diffrn 1.587
_exptl_crystal_description block
_exptl_crystal_F_000 3424
_exptl_crystal_size_max 0.5
_exptl_crystal_size_mid 0.3
_exptl_crystal_size_min 0.2
_refine_diff_density_max 0.299
_refine_diff_density_min -0.310
_refine_diff_density_rms 0.051
_refine_ls_extinction_method none
_refine_ls_goodness_of_fit_ref 1.191
_refine_ls_hydrogen_treatment constr
_refine_ls_matrix_type full
_refine_ls_number_parameters 451
_refine_ls_number_reflns 9139
_refine_ls_number_restraints 0
_refine_ls_restrained_S_all 1.191
_refine_ls_R_factor_all 0.0423
_refine_ls_R_factor_gt 0.0368
_refine_ls_shift/su_max 0.002
_refine_ls_shift/su_mean 0.000
_refine_ls_structure_factor_coef Fsqd
_refine_ls_weighting_details 'w=1/[\s^2^(Fo^2^)+(0.0242P)^2^+5.3379P] where P=(Fo^2^+2Fc^2^)/3'
_refine_ls_weighting_scheme calc
_refine_ls_wR_factor_gt 0.0827
_refine_ls_wR_factor_ref 0.0858
_reflns_Friedel_coverage 0.000
_reflns_number_gt 8215
_reflns_number_total 9139
_reflns_threshold_expression 'I > 2\s(I)'
_cod_data_source_file d4ob00988f2.cif
_cod_data_source_block 1b
_cod_depositor_comments 'Adding full bibliography for 7160068--7160071.cif.'
_cod_database_code 7160071
_shelx_shelxl_version_number 2018/3
_shelx_space_group_comment
;
The symmetry employed for this shelxl refinement is uniquely defined
by the following loop, which should always be used as a source of
symmetry information in preference to the above space-group names.
They are only intended as comments.
;
_shelx_estimated_absorpt_t_max 0.728
_shelx_estimated_absorpt_t_min 0.484
_olex2_refinement_description
;
1. Fixed Uiso
 At 1.2 times of:
  All C(H) groups
2.a Aromatic/amide H refined with riding coordinates:
 C1(H1), C2(H2), C3(H3), C4(H4), C7(H7), C8(H8), C9(H9), C10(H10), C13(H13),
 C14(H14), C15(H15), C16(H16), C17(H17), C18(H18), C19(H19), C20(H20), C21(H21),
  C24(H24), C25(H25), C26(H26), C27(H27), C30(H30), C31(H31), C32(H32),
 C33(H33), C34(H34)
;
_olex2_submission_special_instructions 'No special instructions were received'

loop_
_space_group_symop_operation_xyz
'x, y, z'
'-x+1/2, -y, z+1/2'
'-x, y+1/2, -z+1/2'
'x+1/2, -y+1/2, -z'
'-x, -y, -z'
'x-1/2, y, -z-1/2'
'x, -y-1/2, z-1/2'
'-x-1/2, y-1/2, z'

loop_
_atom_site_label
_atom_site_type_symbol
_atom_site_fract_x
_atom_site_fract_y
_atom_site_fract_z
_atom_site_U_iso_or_equiv
_atom_site_adp_type
_atom_site_occupancy
_atom_site_site_symmetry_order
_atom_site_calc_flag
_atom_site_refinement_flags_posn
_atom_site_refinement_flags_adp
_atom_site_refinement_flags_occupancy
_atom_site_disorder_assembly
_atom_site_disorder_group
C1 C -0.2373(2) 0.32182(19) 0.58223(6) 0.0522(6) Uani 1 1 d . . . . .
H1 H -0.213849 0.299639 0.602393 0.063 Uiso 1 1 calc R U . . .
C2 C -0.3384(2) 0.3459(2) 0.57885(7) 0.0609(7) Uani 1 1 d . . . . .
H2 H -0.381798 0.340507 0.596553 0.073 Uiso 1 1 calc R U . . .
C3 C -0.37373(19) 0.37788(19) 0.54920(7) 0.0578(7) Uani 1 1 d . . . . .
H3 H -0.441719 0.392741 0.546429 0.069 Uiso 1 1 calc R U . . .
C4 C -0.30728(17) 0.38785(17) 0.52335(6) 0.0477(5) Uani 1 1 d . . . . .
H4 H -0.329079 0.410260 0.503015 0.057 Uiso 1 1 calc R U . . .
C5 C -0.20731(16) 0.36325(15) 0.52888(5) 0.0386(4) Uani 1 1 d . . . . .
C6 C 0.02512(16) 0.37571(15) 0.48643(5) 0.0361(4) Uani 1 1 d . . . . .
C7 C 0.00198(19) 0.40907(18) 0.45509(5) 0.0446(5) Uani 1 1 d . . . . .
H7 H -0.064592 0.420825 0.449091 0.054 Uiso 1 1 calc R U . . .
C8 C 0.0790(2) 0.42453(18) 0.43300(6) 0.0522(6) Uani 1 1 d . . . . .
H8 H 0.064150 0.445485 0.411876 0.063 Uiso 1 1 calc R U . . .
C9 C 0.1782(2) 0.40899(17) 0.44214(6) 0.0507(6) Uani 1 1 d . . . . .
H9 H 0.229312 0.419956 0.427055 0.061 Uiso 1 1 calc R U . . .
C10 C 0.20232(18) 0.37765(16) 0.47311(6) 0.0437(5) Uani 1 1 d . . . . .
H10 H 0.269387 0.368778 0.479027 0.052 Uiso 1 1 calc R U . . .
C11 C 0.12578(16) 0.35917(15) 0.49566(5) 0.0360(4) Uani 1 1 d . . . . .
C12 C 0.26431(17) 0.2631(2) 0.56334(5) 0.0471(5) Uani 1 1 d . . . . .
C13 C 0.3481(2) 0.2980(2) 0.58053(7) 0.0631(7) Uani 1 1 d . . . . .
H13 H 0.379080 0.359428 0.574720 0.076 Uiso 1 1 calc R U . . .
C14 C 0.3848(2) 0.2408(3) 0.60630(7) 0.0737(9) Uani 1 1 d . . . . .
H14 H 0.438974 0.265338 0.618390 0.088 Uiso 1 1 calc R U . . .
C15 C 0.3424(2) 0.1485(3) 0.61419(7) 0.0708(9) Uani 1 1 d . . . . .
H15 H 0.368156 0.110047 0.631381 0.085 Uiso 1 1 calc R U . . .
C16 C 0.2618(2) 0.1128(3) 0.59666(7) 0.0670(8) Uani 1 1 d . . . . .
H16 H 0.233664 0.049406 0.601800 0.080 Uiso 1 1 calc R U . . .
C17 C 0.22162(18) 0.1703(2) 0.57129(6) 0.0544(6) Uani 1 1 d . . . . .
H17 H 0.166167 0.146192 0.559748 0.065 Uiso 1 1 calc R U . . .
Cl1 Cl -0.02771(5) 0.11891(5) 0.54190(2) 0.05893(16) Uani 1 1 d . . . . .
Cl2 Cl 0.03869(6) 0.34768(6) 0.60216(2) 0.06561(19) Uani 1 1 d . . . . .
N1 N -0.17223(14) 0.32937(14) 0.55746(4) 0.0412(4) Uani 1 1 d . . . . .
N2 N -0.13789(13) 0.37951(13) 0.50302(4) 0.0387(4) Uani 1 1 d . . . . .
N3 N -0.04834(13) 0.35824(12) 0.51063(4) 0.0340(3) Uani 1 1 d . . . . .
N4 N 0.14474(13) 0.31535(13) 0.52702(4) 0.0377(4) Uani 1 1 d . . . . .
N5 N 0.23547(14) 0.32170(16) 0.53559(5) 0.0479(4) Uani 1 1 d . . . . .
Zn1 Zn -0.01465(2) 0.28441(2) 0.55545(2) 0.04143(7) Uani 1 1 d . . . . .
C18 C -0.0883(2) 0.4409(2) 0.67606(6) 0.0540(6) Uani 1 1 d . . . . .
H18 H -0.073284 0.463848 0.655144 0.065 Uiso 1 1 calc R U . . .
C19 C -0.0998(2) 0.3367(2) 0.68125(7) 0.0600(7) Uani 1 1 d . . . . .
H19 H -0.092941 0.290637 0.664081 0.072 Uiso 1 1 calc R U . . .
C20 C -0.12147(19) 0.30212(19) 0.71200(7) 0.0556(6) Uani 1 1 d . . . . .
H20 H -0.128904 0.232229 0.715994 0.067 Uiso 1 1 calc R U . . .
C21 C -0.13213(16) 0.37234(18) 0.73697(6) 0.0466(5) Uani 1 1 d . . . . .
H21 H -0.146837 0.350996 0.758072 0.056 Uiso 1 1 calc R U . . .
C22 C -0.12034(15) 0.47512(17) 0.72972(5) 0.0384(4) Uani 1 1 d . . . . .
C23 C -0.13337(14) 0.71527(17) 0.77048(5) 0.0374(4) Uani 1 1 d . . . . .
C24 C -0.15059(18) 0.6928(2) 0.80327(5) 0.0488(5) Uani 1 1 d . . . . .
H24 H -0.153221 0.624994 0.810290 0.059 Uiso 1 1 calc R U . . .
C25 C -0.1636(2) 0.7715(2) 0.82504(6) 0.0588(7) Uani 1 1 d . . . . .
H25 H -0.174584 0.757129 0.846950 0.071 Uiso 1 1 calc R U . . .
C26 C -0.1604(2) 0.8727(2) 0.81444(6) 0.0570(6) Uani 1 1 d . . . . .
H26 H -0.170419 0.925495 0.829361 0.068 Uiso 1 1 calc R U . . .
C27 C -0.14265(17) 0.89640(19) 0.78224(6) 0.0473(5) Uani 1 1 d . . . . .
H27 H -0.140330 0.964522 0.775479 0.057 Uiso 1 1 calc R U . . .
C28 C -0.12823(14) 0.81722(17) 0.75994(5) 0.0376(4) Uani 1 1 d . . . . .
C29 C -0.08144(18) 0.95596(16) 0.68701(5) 0.0423(5) Uani 1 1 d . . . . .
C30 C -0.1352(2) 1.03022(19) 0.67010(7) 0.0565(6) Uani 1 1 d . . . . .
H30 H -0.196225 1.054333 0.678166 0.068 Uiso 1 1 calc R U . . .
C31 C -0.0969(3) 1.0681(2) 0.64110(7) 0.0667(8) Uani 1 1 d . . . . .
H31 H -0.134554 1.114594 0.628952 0.080 Uiso 1 1 calc R U . . .
C32 C -0.0045(3) 1.0376(2) 0.63017(7) 0.0662(8) Uani 1 1 d . . . . .
H32 H 0.021293 1.064959 0.610978 0.079 Uiso 1 1 calc R U . . .
C33 C 0.0509(2) 0.9661(2) 0.64760(7) 0.0591(6) Uani 1 1 d . . . . .
H33 H 0.114434 0.946699 0.640305 0.071 Uiso 1 1 calc R U . . .
C34 C 0.01197(18) 0.92355(18) 0.67583(6) 0.0478(5) Uani 1 1 d . . . . .
H34 H 0.048004 0.873803 0.687175 0.057 Uiso 1 1 calc R U . . .
Cl3 Cl -0.15160(6) 0.71260(5) 0.65411(2) 0.06023(17) Uani 1 1 d . . . . .
Cl4 Cl 0.09947(4) 0.67034(5) 0.70378(2) 0.05334(14) Uani 1 1 d . . . . .
N6 N -0.09779(14) 0.50979(14) 0.69983(4) 0.0420(4) Uani 1 1 d . . . . .
N7 N -0.13361(13) 0.54745(14) 0.75526(4) 0.0409(4) Uani 1 1 d . . . . .
N8 N -0.12124(12) 0.63907(13) 0.74632(4) 0.0360(3) Uani 1 1 d . . . . .
N9 N -0.10059(13) 0.83600(13) 0.72678(4) 0.0375(4) Uani 1 1 d . . . . .
N10 N -0.12207(15) 0.92534(15) 0.71748(5) 0.0454(4) Uani 1 1 d . . . . .
Zn2 Zn -0.06680(2) 0.67311(2) 0.69872(2) 0.04104(7) Uani 1 1 d . . . . .

loop_
_atom_site_aniso_label
_atom_site_aniso_U_11
_atom_site_aniso_U_22
_atom_site_aniso_U_33
_atom_site_aniso_U_23
_atom_site_aniso_U_13
_atom_site_aniso_U_12
C1 0.0601(15) 0.0461(12) 0.0505(13) 0.0058(10) 0.0139(11) 0.0011(11)
C2 0.0587(15) 0.0471(13) 0.0768(18) 0.0078(12) 0.0304(14) 0.0063(12)
C3 0.0416(12) 0.0424(12) 0.089(2) 0.0038(13) 0.0136(12) 0.0067(10)
C4 0.0428(11) 0.0362(11) 0.0640(14) 0.0011(10) -0.0013(10) 0.0024(9)
C5 0.0402(10) 0.0296(9) 0.0461(11) -0.0012(8) 0.0012(9) -0.0020(8)
C6 0.0441(11) 0.0289(9) 0.0352(9) -0.0009(7) 0.0023(8) -0.0044(8)
C7 0.0548(13) 0.0425(11) 0.0365(10) 0.0023(9) -0.0018(9) -0.0025(10)
C8 0.0784(17) 0.0432(12) 0.0350(10) 0.0047(9) 0.0072(11) -0.0045(12)
C9 0.0647(15) 0.0369(11) 0.0504(13) 0.0024(9) 0.0214(11) -0.0061(10)
C10 0.0451(11) 0.0331(10) 0.0530(12) 0.0003(9) 0.0124(10) -0.0048(9)
C11 0.0424(10) 0.0273(9) 0.0382(10) -0.0016(7) 0.0041(8) -0.0039(8)
C12 0.0365(11) 0.0613(14) 0.0436(11) -0.0059(10) -0.0017(9) 0.0046(10)
C13 0.0479(14) 0.0695(17) 0.0720(18) -0.0154(14) -0.0122(13) 0.0021(13)
C14 0.0595(17) 0.100(2) 0.0616(17) -0.0254(17) -0.0266(14) 0.0202(17)
C15 0.0628(17) 0.106(3) 0.0438(13) 0.0018(15) -0.0062(12) 0.0224(17)
C16 0.0531(15) 0.090(2) 0.0574(15) 0.0191(15) 0.0032(12) 0.0074(15)
C17 0.0392(11) 0.0749(17) 0.0492(13) 0.0074(12) -0.0042(10) -0.0011(12)
Cl1 0.0471(3) 0.0381(3) 0.0915(5) 0.0024(3) -0.0100(3) -0.0049(2)
Cl2 0.0720(4) 0.0886(5) 0.0363(3) -0.0118(3) -0.0098(3) 0.0232(4)
N1 0.0447(10) 0.0366(9) 0.0422(9) 0.0020(7) 0.0043(8) 0.0000(8)
N2 0.0408(9) 0.0358(8) 0.0395(9) -0.0015(7) -0.0017(7) -0.0009(7)
N3 0.0361(8) 0.0303(8) 0.0357(8) -0.0005(6) -0.0002(7) -0.0027(6)
N4 0.0376(8) 0.0378(9) 0.0375(8) -0.0023(7) 0.0005(7) -0.0018(7)
N5 0.0385(10) 0.0533(11) 0.0520(11) -0.0016(9) -0.0011(8) -0.0039(8)
Zn1 0.04714(14) 0.04073(13) 0.03641(12) 0.00412(10) -0.00221(10) 0.00074(11)
C18 0.0583(14) 0.0597(15) 0.0440(12) -0.0062(11) 0.0009(11) 0.0019(12)
C19 0.0592(15) 0.0546(15) 0.0662(16) -0.0174(13) -0.0040(13) 0.0007(12)
C20 0.0485(13) 0.0402(12) 0.0782(18) -0.0034(12) -0.0048(12) -0.0036(10)
C21 0.0379(11) 0.0437(12) 0.0582(13) 0.0077(10) -0.0023(10) -0.0048(9)
C22 0.0313(9) 0.0414(11) 0.0424(10) 0.0030(9) -0.0021(8) -0.0010(8)
C23 0.0304(9) 0.0479(11) 0.0339(9) -0.0011(8) 0.0014(7) -0.0042(8)
C24 0.0485(12) 0.0620(14) 0.0358(10) 0.0023(10) 0.0032(9) -0.0135(11)
C25 0.0590(15) 0.0830(19) 0.0344(11) -0.0071(12) 0.0065(10) -0.0214(14)
C26 0.0554(14) 0.0697(17) 0.0460(12) -0.0203(12) 0.0051(11) -0.0117(13)
C27 0.0436(11) 0.0485(12) 0.0500(12) -0.0097(10) -0.0005(10) -0.0025(10)
C28 0.0293(9) 0.0463(11) 0.0372(10) -0.0022(8) 0.0008(7) -0.0024(8)
C29 0.0503(12) 0.0349(10) 0.0416(11) 0.0019(8) -0.0020(9) -0.0015(9)
C30 0.0587(15) 0.0418(12) 0.0689(16) 0.0082(11) -0.0025(12) 0.0064(11)
C31 0.086(2) 0.0498(14) 0.0640(16) 0.0194(13) -0.0148(15) 0.0015(14)
C32 0.093(2) 0.0563(15) 0.0492(14) 0.0129(12) 0.0044(14) -0.0115(15)
C33 0.0661(16) 0.0544(14) 0.0567(14) 0.0063(12) 0.0155(12) -0.0046(13)
C34 0.0504(12) 0.0420(11) 0.0509(13) 0.0078(10) 0.0033(10) -0.0001(10)
Cl3 0.0701(4) 0.0645(4) 0.0461(3) 0.0144(3) -0.0163(3) -0.0083(3)
Cl4 0.0374(3) 0.0499(3) 0.0727(4) 0.0002(3) 0.0060(3) 0.0026(2)
N6 0.0421(9) 0.0437(10) 0.0401(9) 0.0008(7) -0.0009(7) 0.0007(8)
N7 0.0398(9) 0.0424(9) 0.0406(9) 0.0042(7) 0.0008(7) -0.0043(8)
N8 0.0303(8) 0.0418(9) 0.0357(8) 0.0026(7) 0.0015(6) -0.0025(7)
N9 0.0347(8) 0.0394(9) 0.0383(9) 0.0014(7) 0.0004(7) 0.0000(7)
N10 0.0469(10) 0.0405(10) 0.0489(10) 0.0036(8) 0.0030(8) 0.0029(8)
Zn2 0.03869(13) 0.04958(15) 0.03486(12) 0.00704(10) 0.00274(9) -0.00137(11)

loop_
_atom_type_symbol
_atom_type_description
_atom_type_scat_dispersion_real
_atom_type_scat_dispersion_imag
_atom_type_scat_source
C C 0.0033 0.0016 'International Tables Vol C Tables 4.2.6.8 and 6.1.1.4'
H H 0.0000 0.0000 'International Tables Vol C Tables 4.2.6.8 and 6.1.1.4'
Cl Cl 0.1484 0.1585 'International Tables Vol C Tables 4.2.6.8 and 6.1.1.4'
N N 0.0061 0.0033 'International Tables Vol C Tables 4.2.6.8 and 6.1.1.4'
Zn Zn 0.2839 1.4301 'International Tables Vol C Tables 4.2.6.8 and 6.1.1.4'

loop_
_geom_angle_atom_site_label_1
_geom_angle_atom_site_label_2
_geom_angle_atom_site_label_3
_geom_angle
_geom_angle_site_symmetry_1
_geom_angle_site_symmetry_3
_geom_angle_publ_flag
C2 C1 H1 118.9 . . ?
N1 C1 H1 118.9 . . ?
N1 C1 C2 122.2(2) . . ?
C1 C2 H2 120.3 . . ?
C3 C2 C1 119.3(2) . . ?
C3 C2 H2 120.3 . . ?
C2 C3 H3 120.3 . . ?
C2 C3 C4 119.4(2) . . ?
C4 C3 H3 120.3 . . ?
C3 C4 H4 121.2 . . ?
C5 C4 C3 117.6(2) . . ?
C5 C4 H4 121.2 . . ?
C4 C5 N2 117.7(2) . . ?
N1 C5 C4 123.7(2) . . ?
N1 C5 N2 118.58(19) . . ?
C7 C6 C11 120.4(2) . . ?
C7 C6 N3 123.3(2) . . ?
C11 C6 N3 116.28(17) . . ?
C6 C7 H7 120.4 . . ?
C8 C7 C6 119.2(2) . . ?
C8 C7 H7 120.4 . . ?
C7 C8 H8 119.8 . . ?
C7 C8 C9 120.3(2) . . ?
C9 C8 H8 119.8 . . ?
C8 C9 H9 119.4 . . ?
C10 C9 C8 121.1(2) . . ?
C10 C9 H9 119.4 . . ?
C9 C10 H10 120.2 . . ?
C9 C10 C11 119.7(2) . . ?
C11 C10 H10 120.2 . . ?
C6 C11 N4 118.10(17) . . ?
C10 C11 C6 119.1(2) . . ?
C10 C11 N4 122.5(2) . . ?
C13 C12 N5 116.4(2) . . ?
C17 C12 C13 119.7(2) . . ?
C17 C12 N5 123.4(2) . . ?
C12 C13 H13 120.2 . . ?
C14 C13 C12 119.5(3) . . ?
C14 C13 H13 120.2 . . ?
C13 C14 H14 119.7 . . ?
C15 C14 C13 120.7(3) . . ?
C15 C14 H14 119.7 . . ?
C14 C15 H15 120.1 . . ?
C14 C15 C16 119.7(3) . . ?
C16 C15 H15 120.1 . . ?
C15 C16 H16 119.7 . . ?
C15 C16 C17 120.7(3) . . ?
C17 C16 H16 119.7 . . ?
C12 C17 C16 119.6(3) . . ?
C12 C17 H17 120.2 . . ?
C16 C17 H17 120.2 . . ?
C1 N1 Zn1 129.09(17) . . ?
C5 N1 C1 117.8(2) . . ?
C5 N1 Zn1 113.01(14) . . ?
N3 N2 C5 113.20(17) . . ?
C6 N3 Zn1 122.51(13) . . ?
N2 N3 C6 116.26(17) . . ?
N2 N3 Zn1 120.86(13) . . ?
C11 N4 Zn1 110.01(12) . . ?
N5 N4 C11 113.19(18) . . ?
N5 N4 Zn1 134.84(15) . . ?
N4 N5 C12 116.49(19) . . ?
Cl1 Zn1 N4 96.16(5) . . ?
Cl2 Zn1 Cl1 127.07(3) . . ?
Cl2 Zn1 N4 94.31(5) . . ?
N1 Zn1 Cl1 101.23(5) . . ?
N1 Zn1 Cl2 100.10(5) . . ?
N1 Zn1 N4 143.61(6) . . ?
N3 Zn1 Cl1 101.82(5) . . ?
N3 Zn1 Cl2 130.70(5) . . ?
N3 Zn1 N1 73.04(7) . . ?
N3 Zn1 N4 72.23(6) . . ?
C19 C18 H18 118.7 . . ?
N6 C18 H18 118.7 . . ?
N6 C18 C19 122.5(2) . . ?
C18 C19 H19 120.4 . . ?
C20 C19 C18 119.2(2) . . ?
C20 C19 H19 120.4 . . ?
C19 C20 H20 120.4 . . ?
C19 C20 C21 119.2(2) . . ?
C21 C20 H20 120.4 . . ?
C20 C21 H21 121.0 . . ?
C22 C21 C20 118.1(2) . . ?
C22 C21 H21 121.0 . . ?
C21 C22 N7 118.0(2) . . ?
N6 C22 C21 123.3(2) . . ?
N6 C22 N7 118.65(19) . . ?
C24 C23 C28 120.3(2) . . ?
C24 C23 N8 123.3(2) . . ?
C28 C23 N8 116.41(18) . . ?
C23 C24 H24 120.2 . . ?
C25 C24 C23 119.5(2) . . ?
C25 C24 H24 120.2 . . ?
C24 C25 H25 120.0 . . ?
C24 C25 C26 120.1(2) . . ?
C26 C25 H25 120.0 . . ?
C25 C26 H26 119.4 . . ?
C27 C26 C25 121.2(2) . . ?
C27 C26 H26 119.4 . . ?
C26 C27 H27 120.4 . . ?
C26 C27 C28 119.2(2) . . ?
C28 C27 H27 120.4 . . ?
C23 C28 N9 117.97(18) . . ?
C27 C28 C23 119.6(2) . . ?
C27 C28 N9 122.3(2) . . ?
C30 C29 C34 120.4(2) . . ?
C30 C29 N10 116.2(2) . . ?
C34 C29 N10 123.1(2) . . ?
C29 C30 H30 120.3 . . ?
C31 C30 C29 119.3(3) . . ?
C31 C30 H30 120.3 . . ?
C30 C31 H31 119.7 . . ?
C32 C31 C30 120.6(3) . . ?
C32 C31 H31 119.7 . . ?
C31 C32 H32 119.9 . . ?
C31 C32 C33 120.2(3) . . ?
C33 C32 H32 119.9 . . ?
C32 C33 H33 119.9 . . ?
C34 C33 C32 120.2(3) . . ?
C34 C33 H33 119.9 . . ?
C29 C34 H34 120.4 . . ?
C33 C34 C29 119.2(2) . . ?
C33 C34 H34 120.4 . . ?
C18 N6 C22 117.7(2) . . ?
C18 N6 Zn2 128.87(17) . . ?
C22 N6 Zn2 113.09(14) . . ?
N8 N7 C22 113.41(17) . . ?
C23 N8 Zn2 122.45(13) . . ?
N7 N8 C23 116.52(17) . . ?
N7 N8 Zn2 120.59(14) . . ?
C28 N9 Zn2 110.21(13) . . ?
N10 N9 C28 112.88(18) . . ?
N10 N9 Zn2 134.32(14) . . ?
N9 N10 C29 116.19(19) . . ?
Cl3 Zn2 Cl4 126.05(3) . . ?
Cl3 Zn2 N9 95.42(5) . . ?
Cl4 Zn2 N9 98.75(4) . . ?
N6 Zn2 Cl3 98.58(5) . . ?
N6 Zn2 Cl4 99.85(5) . . ?
N6 Zn2 N9 143.48(6) . . ?
N8 Zn2 Cl3 129.46(5) . . ?
N8 Zn2 Cl4 104.40(5) . . ?
N8 Zn2 N6 73.26(7) . . ?
N8 Zn2 N9 71.80(6) . . ?

loop_
_geom_bond_atom_site_label_1
_geom_bond_atom_site_label_2
_geom_bond_distance
_geom_bond_site_symmetry_2
_geom_bond_publ_flag
C1 H1 0.9300 . ?
C1 C2 1.385(4) . ?
C1 N1 1.337(3) . ?
C2 H2 0.9300 . ?
C2 C3 1.369(4) . ?
C3 H3 0.9300 . ?
C3 C4 1.386(4) . ?
C4 H4 0.9300 . ?
C4 C5 1.384(3) . ?
C5 N1 1.337(3) . ?
C5 N2 1.421(3) . ?
C6 C7 1.392(3) . ?
C6 C11 1.405(3) . ?
C6 N3 1.410(2) . ?
C7 H7 0.9300 . ?
C7 C8 1.381(3) . ?
C8 H8 0.9300 . ?
C8 C9 1.383(4) . ?
C9 H9 0.9300 . ?
C9 C10 1.373(3) . ?
C10 H10 0.9300 . ?
C10 C11 1.395(3) . ?
C11 N4 1.430(3) . ?
C12 C13 1.393(3) . ?
C12 C17 1.374(4) . ?
C12 N5 1.423(3) . ?
C13 H13 0.9300 . ?
C13 C14 1.383(4) . ?
C14 H14 0.9300 . ?
C14 C15 1.366(5) . ?
C15 H15 0.9300 . ?
C15 C16 1.371(4) . ?
C16 H16 0.9300 . ?
C16 C17 1.389(4) . ?
C17 H17 0.9300 . ?
Cl1 Zn1 2.2324(7) . ?
Cl2 Zn1 2.2031(7) . ?
N1 Zn1 2.1736(19) . ?
N2 N3 1.260(2) . ?
N3 Zn1 2.1231(17) . ?
N4 N5 1.257(3) . ?
N4 Zn1 2.4493(17) . ?
C18 H18 0.9300 . ?
C18 C19 1.382(4) . ?
C18 N6 1.331(3) . ?
C19 H19 0.9300 . ?
C19 C20 1.370(4) . ?
C20 H20 0.9300 . ?
C20 C21 1.381(4) . ?
C21 H21 0.9300 . ?
C21 C22 1.380(3) . ?
C22 N6 1.341(3) . ?
C22 N7 1.420(3) . ?
C23 C24 1.396(3) . ?
C23 C28 1.398(3) . ?
C23 N8 1.412(3) . ?
C24 H24 0.9300 . ?
C24 C25 1.370(4) . ?
C25 H25 0.9300 . ?
C25 C26 1.388(4) . ?
C26 H26 0.9300 . ?
C26 C27 1.377(3) . ?
C27 H27 0.9300 . ?
C27 C28 1.392(3) . ?
C28 N9 1.430(3) . ?
C29 C30 1.388(3) . ?
C29 C34 1.388(3) . ?
C29 N10 1.419(3) . ?
C30 H30 0.9300 . ?
C30 C31 1.385(4) . ?
C31 H31 0.9300 . ?
C31 C32 1.365(4) . ?
C32 H32 0.9300 . ?
C32 C33 1.385(4) . ?
C33 H33 0.9300 . ?
C33 C34 1.385(3) . ?
C34 H34 0.9300 . ?
Cl3 Zn2 2.2098(6) . ?
Cl4 Zn2 2.2171(6) . ?
N6 Zn2 2.1665(19) . ?
N7 N8 1.259(2) . ?
N8 Zn2 2.1292(16) . ?
N9 N10 1.257(3) . ?
N9 Zn2 2.4548(18) . ?

loop_
_geom_torsion_atom_site_label_1
_geom_torsion_atom_site_label_2
_geom_torsion_atom_site_label_3
_geom_torsion_atom_site_label_4
_geom_torsion
_geom_torsion_site_symmetry_1
_geom_torsion_site_symmetry_2
_geom_torsion_site_symmetry_3
_geom_torsion_site_symmetry_4
_geom_torsion_publ_flag
C1 C2 C3 C4 -1.6(4) . . . . ?
C2 C1 N1 C5 1.2(4) . . . . ?
C2 C1 N1 Zn1 -174.30(19) . . . . ?
C2 C3 C4 C5 0.9(4) . . . . ?
C3 C4 C5 N1 1.0(3) . . . . ?
C3 C4 C5 N2 -176.2(2) . . . . ?
C4 C5 N1 C1 -2.0(3) . . . . ?
C4 C5 N1 Zn1 174.24(17) . . . . ?
C4 C5 N2 N3 177.76(19) . . . . ?
C5 N2 N3 C6 -178.03(16) . . . . ?
C5 N2 N3 Zn1 8.7(2) . . . . ?
C6 C7 C8 C9 -1.3(4) . . . . ?
C6 C11 N4 N5 -167.12(19) . . . . ?
C6 C11 N4 Zn1 -0.6(2) . . . . ?
C7 C6 C11 C10 0.7(3) . . . . ?
C7 C6 C11 N4 -173.96(18) . . . . ?
C7 C6 N3 N2 -3.5(3) . . . . ?
C7 C6 N3 Zn1 169.63(16) . . . . ?
C7 C8 C9 C10 0.3(4) . . . . ?
C8 C9 C10 C11 1.2(3) . . . . ?
C9 C10 C11 C6 -1.7(3) . . . . ?
C9 C10 C11 N4 172.70(19) . . . . ?
C10 C11 N4 N5 18.4(3) . . . . ?
C10 C11 N4 Zn1 -175.03(16) . . . . ?
C11 C6 C7 C8 0.8(3) . . . . ?
C11 C6 N3 N2 175.50(18) . . . . ?
C11 C6 N3 Zn1 -11.4(2) . . . . ?
C11 N4 N5 C12 -168.32(18) . . . . ?
C12 C13 C14 C15 2.7(4) . . . . ?
C13 C12 C17 C16 0.7(4) . . . . ?
C13 C12 N5 N4 -155.4(2) . . . . ?
C13 C14 C15 C16 -0.8(5) . . . . ?
C14 C15 C16 C17 -1.1(5) . . . . ?
C15 C16 C17 C12 1.1(4) . . . . ?
C17 C12 C13 C14 -2.6(4) . . . . ?
C17 C12 N5 N4 32.2(3) . . . . ?
N1 C1 C2 C3 0.5(4) . . . . ?
N1 C5 N2 N3 0.5(3) . . . . ?
N2 C5 N1 C1 175.10(19) . . . . ?
N2 C5 N1 Zn1 -8.7(2) . . . . ?
N3 C6 C7 C8 179.8(2) . . . . ?
N3 C6 C11 C10 -178.35(18) . . . . ?
N3 C6 C11 N4 7.0(3) . . . . ?
N5 C12 C13 C14 -175.2(2) . . . . ?
N5 C12 C17 C16 172.8(2) . . . . ?
Zn1 N4 N5 C12 29.7(3) . . . . ?
C18 C19 C20 C21 0.6(4) . . . . ?
C19 C18 N6 C22 -0.6(4) . . . . ?
C19 C18 N6 Zn2 172.3(2) . . . . ?
C19 C20 C21 C22 0.0(4) . . . . ?
C20 C21 C22 N6 -0.9(3) . . . . ?
C20 C21 C22 N7 178.6(2) . . . . ?
C21 C22 N6 C18 1.2(3) . . . . ?
C21 C22 N6 Zn2 -172.80(17) . . . . ?
C21 C22 N7 N8 179.93(19) . . . . ?
C22 N7 N8 C23 179.95(16) . . . . ?
C22 N7 N8 Zn2 -7.5(2) . . . . ?
C23 C24 C25 C26 0.5(4) . . . . ?
C23 C28 N9 N10 163.29(19) . . . . ?
C23 C28 N9 Zn2 -1.2(2) . . . . ?
C24 C23 C28 C27 -1.4(3) . . . . ?
C24 C23 C28 N9 173.93(19) . . . . ?
C24 C23 N8 N7 4.8(3) . . . . ?
C24 C23 N8 Zn2 -167.61(16) . . . . ?
C24 C25 C26 C27 -1.1(4) . . . . ?
C25 C26 C27 C28 0.4(4) . . . . ?
C26 C27 C28 C23 0.9(3) . . . . ?
C26 C27 C28 N9 -174.3(2) . . . . ?
C27 C28 N9 N10 -21.5(3) . . . . ?
C27 C28 N9 Zn2 174.08(16) . . . . ?
C28 C23 C24 C25 0.7(3) . . . . ?
C28 C23 N8 N7 -174.66(18) . . . . ?
C28 C23 N8 Zn2 13.0(2) . . . . ?
C28 N9 N10 C29 169.26(18) . . . . ?
C29 C30 C31 C32 -4.1(4) . . . . ?
C30 C29 C34 C33 0.0(4) . . . . ?
C30 C29 N10 N9 153.2(2) . . . . ?
C30 C31 C32 C33 1.8(5) . . . . ?
C31 C32 C33 C34 1.3(4) . . . . ?
C32 C33 C34 C29 -2.2(4) . . . . ?
C34 C29 C30 C31 3.1(4) . . . . ?
C34 C29 N10 N9 -33.9(3) . . . . ?
N6 C18 C19 C20 -0.3(4) . . . . ?
N6 C22 N7 N8 -0.5(3) . . . . ?
N7 C22 N6 C18 -178.3(2) . . . . ?
N7 C22 N6 Zn2 7.7(2) . . . . ?
N8 C23 C24 C25 -178.7(2) . . . . ?
N8 C23 C28 C27 178.01(18) . . . . ?
N8 C23 C28 N9 -6.6(3) . . . . ?
N10 C29 C30 C31 176.3(2) . . . . ?
N10 C29 C34 C33 -172.7(2) . . . . ?
Zn2 N9 N10 C29 -31.3(3) . . . . ?
